data_2019956
loop_
_publ_author_name
'Sandhya, N. C.'
Chandra,
'Suresha, G. P.'
'Lokanath, N. K.'
'Mahendra, M.'

_publ_section_title
;
 Crystal structure of 2-(4-methylphenyl)-4H-1,3-benzothiazine
;
_journal_coeditor_code IS5385
_journal_issue 2
_journal_name_full 'Acta Crystallographica Section E Crystallographic Communications'
_journal_page_first o74
_journal_paper_doi 10.1107/S205698901402725X
_journal_volume 71
_journal_year 2015
_chemical_formula_iupac 'C15 H13 N S'
_chemical_formula_moiety 'C15 H13 N S'
_chemical_formula_sum 'C15 H13 N S'
_chemical_formula_weight 239.33
_chemical_name_common
;
2-(<i>p</i>-tolyl)-4<i>H</i>-benzo[<i>e</i>][1,3]thiazine
;
_chemical_name_systematic
;
2-(4-Methylphenyl)-4<i>H</i>-1,3-benzothiazine
;
_space_group_IT_number 14
_symmetry_cell_setting monoclinic
_symmetry_space_group_name_Hall '-P 2ybc'
_symmetry_space_group_name_H-M 'P 1 21/c 1'
_atom_sites_solution_hydrogens geom
_atom_sites_solution_primary direct
_atom_sites_solution_secondary difmap
_cell_angle_alpha 90
_cell_angle_beta 110.268(2)
_cell_angle_gamma 90
_cell_formula_units_Z 4
_cell_length_a 15.1241(9)
_cell_length_b 6.0111(4)
_cell_length_c 14.3212(9)
_cell_measurement_reflns_used 1988
_cell_measurement_temperature 293
_cell_measurement_theta_max 64.55
_cell_measurement_theta_min 3.11
_cell_volume 1221.36(13)
_computing_cell_refinement
;
SAINT (Bruker, 2009)
;
_computing_data_collection
;
APEX2 (Bruker, 2009)
;
_computing_data_reduction
;
SAINT (Bruker, 2009)
;
_computing_molecular_graphics
;
PLATON (Spek, 2009)
;
_computing_publication_material
;
SHELXL97 (Sheldrick, 2008)
;
_computing_structure_refinement
;
SHELXL97 (Sheldrick, 2008)
;
_computing_structure_solution
;
SHELXS97 (Sheldrick, 2008)
;
_diffrn_ambient_temperature 293
_diffrn_detector_area_resol_mean 10.7
_diffrn_measured_fraction_theta_full 0.972
_diffrn_measured_fraction_theta_max 0.972
_diffrn_measurement_device_type 'Bruker X8 Proteum'
_diffrn_measurement_method '\f and \w scans'
_diffrn_radiation_monochromator 'Helios multilayer optics'
_diffrn_radiation_source 'Bruker MicroStar microfocus rotating anode'
_diffrn_radiation_type CuK\a
_diffrn_radiation_wavelength 1.54178
_diffrn_reflns_av_R_equivalents 0.0412
_diffrn_reflns_av_sigmaI/netI 0.0283
_diffrn_reflns_limit_h_max 16
_diffrn_reflns_limit_h_min -17
_diffrn_reflns_limit_k_max 6
_diffrn_reflns_limit_k_min -3
_diffrn_reflns_limit_l_max 16
_diffrn_reflns_limit_l_min -16
_diffrn_reflns_number 10379
_diffrn_reflns_reduction_process
;
;
_diffrn_reflns_theta_full 64.55
_diffrn_reflns_theta_max 64.55
_diffrn_reflns_theta_min 3.11
_exptl_absorpt_coefficient_mu 2.129
_exptl_absorpt_correction_type none
_exptl_crystal_colour 'light yellow'
_exptl_crystal_density_diffrn 1.302
_exptl_crystal_density_method 'Not Measured'
_exptl_crystal_description block
_exptl_crystal_F_000 504
_exptl_crystal_size_max 0.30
_exptl_crystal_size_mid 0.25
_exptl_crystal_size_min 0.20
_refine_diff_density_max 0.183
_refine_diff_density_min -0.201
_refine_ls_extinction_coef 0.0063(7)
_refine_ls_extinction_expression FC^*^=KFC[1+0.001XFC^2^\L^3^/SIN(2\Q)]^-1/4^
_refine_ls_extinction_method
;
SHELXL97 (Sheldrick, 2008)
;
_refine_ls_goodness_of_fit_ref 1.054
_refine_ls_hydrogen_treatment constr
_refine_ls_matrix_type full
_refine_ls_number_parameters 156
_refine_ls_number_reflns 1988
_refine_ls_number_restraints 0
_refine_ls_restrained_S_all 1.054
_refine_ls_R_factor_all 0.0372
_refine_ls_R_factor_gt 0.0359
_refine_ls_shift/su_max 0.001
_refine_ls_shift/su_mean 0.000
_refine_ls_structure_factor_coef Fsqd
_refine_ls_weighting_details 'calc w=1/[\s^2^(Fo^2^)+(0.0608P)^2^+0.3174P] where P=(Fo^2^+2Fc^2^)/3'
_refine_ls_weighting_scheme calc
_refine_ls_wR_factor_gt 0.1008
_refine_ls_wR_factor_ref 0.1019
_reflns_number_gt 1890
_reflns_number_total 1988
_reflns_threshold_expression I>2\s(I)
_cod_data_source_file is5385sup1.cif
_cod_data_source_block I
_cod_original_sg_symbol_H-M 'P 21/c'
_cod_database_code 2019956
_cod_database_fobs_code 2019956

loop_
_symmetry_equiv_pos_site_id
_symmetry_equiv_pos_as_xyz
1 x,y,z
2 -x,1/2+y,1/2-z
3 -x,-y,-z
4 x,1/2-y,1/2+z

loop_
_atom_site_aniso_label
_atom_site_aniso_U_11
_atom_site_aniso_U_22
_atom_site_aniso_U_33
_atom_site_aniso_U_12
_atom_site_aniso_U_13
_atom_site_aniso_U_23
S1 0.0437(3) 0.0489(3) 0.0373(3) -0.0101(2) 0.0113(2) 0.0032(2)
N5 0.0492(8) 0.0407(8) 0.0485(8) -0.0079(6) 0.0092(6) 0.0025(6)
C2 0.0358(8) 0.0401(8) 0.0380(8) 0.0031(7) 0.0117(6) 0.0024(7)
C3 0.0395(8) 0.0430(9) 0.0442(9) 0.0027(7) 0.0145(7) 0.0064(7)
C4 0.0598(11) 0.0388(10) 0.0518(10) -0.0056(8) 0.0127(8) 0.0080(8)
C6 0.0402(9) 0.0373(9) 0.0396(8) -0.0010(6) 0.0126(7) -0.0030(6)
C7 0.0434(9) 0.0466(10) 0.0428(9) 0.0001(7) 0.0081(7) -0.0009(7)
C8 0.0515(11) 0.0685(12) 0.0395(9) 0.0058(9) 0.0074(8) -0.0055(8)
C9 0.0585(11) 0.0820(14) 0.0385(9) 0.0096(10) 0.0174(9) 0.0103(9)
C10 0.0514(10) 0.0612(12) 0.0497(10) 0.0034(9) 0.0203(8) 0.0177(9)
C11 0.0392(8) 0.0393(9) 0.0405(9) 0.0006(7) 0.0128(7) -0.0015(7)
C12 0.0546(10) 0.0414(10) 0.0449(9) -0.0046(8) 0.0078(8) -0.0011(7)
C13 0.0610(11) 0.0452(10) 0.0533(10) 0.0016(8) 0.0135(9) 0.0084(8)
C14 0.0480(10) 0.0587(11) 0.0440(9) 0.0060(8) 0.0091(8) 0.0053(8)
C15 0.0520(11) 0.0627(12) 0.0461(10) -0.0094(9) 0.0014(8) -0.0031(9)
C16 0.0487(10) 0.0453(10) 0.0500(10) -0.0075(8) 0.0092(8) 0.0003(8)
C17 0.0780(15) 0.0877(16) 0.0494(11) 0.0016(12) 0.0035(10) 0.0156(11)

loop_
_atom_site_type_symbol
_atom_site_label
_atom_site_fract_x
_atom_site_fract_y
_atom_site_fract_z
_atom_site_U_iso_or_equiv
_atom_site_thermal_displace_type
_atom_site_calc_flag
_atom_site_refinement_flags
_atom_site_occupancy
S S1 0.85647(3) 0.07017(7) 0.54278(3) 0.0440(2) Uani . . 1.000
N N5 0.71804(10) -0.2361(2) 0.51727(10) 0.0482(5) Uani . . 1.000
C C2 0.87171(11) 0.0058(3) 0.66754(11) 0.0383(5) Uani . . 1.000
C C3 0.83561(11) -0.1929(3) 0.68916(12) 0.0422(5) Uani . . 1.000
C C4 0.78453(13) -0.3459(3) 0.60484(13) 0.0519(6) Uani . . 1.000
C C6 0.74506(11) -0.0644(2) 0.48288(12) 0.0394(5) Uani . . 1.000
C C7 0.92024(12) 0.1532(3) 0.74273(12) 0.0461(5) Uani . . 1.000
C C8 0.93470(13) 0.0983(3) 0.84074(13) 0.0554(6) Uani . . 1.000
C C9 0.90031(14) -0.0989(4) 0.86320(14) 0.0595(7) Uani . . 1.000
C C10 0.85010(12) -0.2426(3) 0.78801(13) 0.0534(6) Uani . . 1.000
C C11 0.68996(11) 0.0295(3) 0.38404(12) 0.0399(5) Uani . . 1.000
C C12 0.70649(13) 0.2415(3) 0.35473(13) 0.0494(6) Uani . . 1.000
C C13 0.66238(14) 0.3119(3) 0.25780(14) 0.0548(6) Uani . . 1.000
C C14 0.59980(13) 0.1777(3) 0.18745(13) 0.0520(6) Uani . . 1.000
C C15 0.58033(14) -0.0299(3) 0.21806(14) 0.0577(6) Uani . . 1.000
C C16 0.62461(13) -0.1037(3) 0.31386(13) 0.0501(6) Uani . . 1.000
C C17 0.55616(18) 0.2545(4) 0.08089(15) 0.0766(8) Uani . . 1.000
H H4A 0.83080 -0.42520 0.58460 0.0620 Uiso calc R 1.000
H H4B 0.75040 -0.45520 0.62890 0.0620 Uiso calc R 1.000
H H7 0.94270 0.28720 0.72730 0.0550 Uiso calc R 1.000
H H8 0.96770 0.19490 0.89160 0.0660 Uiso calc R 1.000
H H9 0.91090 -0.13580 0.92930 0.0710 Uiso calc R 1.000
H H10 0.82580 -0.37380 0.80390 0.0640 Uiso calc R 1.000
H H12 0.74760 0.33660 0.40080 0.0590 Uiso calc R 1.000
H H13 0.67520 0.45350 0.23960 0.0660 Uiso calc R 1.000
H H15 0.53630 -0.12110 0.17280 0.0690 Uiso calc R 1.000
H H16 0.61070 -0.24440 0.33200 0.0600 Uiso calc R 1.000
H H17A 0.56570 0.41170 0.07730 0.1150 Uiso calc R 1.000
H H17B 0.48980 0.22310 0.05730 0.1150 Uiso calc R 1.000
H H17C 0.58520 0.17760 0.04030 0.1150 Uiso calc R 1.000

loop_
_atom_type_symbol
_atom_type_description
_atom_type_scat_dispersion_real
_atom_type_scat_dispersion_imag
_atom_type_scat_source
S S 0.3331 0.5567 'International Tables Vol C Tables 4.2.6.8 and 6.1.1.4'
N N 0.0311 0.0180 'International Tables Vol C Tables 4.2.6.8 and 6.1.1.4'
H H 0.0000 0.0000 'International Tables Vol C Tables 4.2.6.8 and 6.1.1.4'
C C 0.0181 0.0091 'International Tables Vol C Tables 4.2.6.8 and 6.1.1.4'

loop_
_geom_angle_atom_site_label_1
_geom_angle_atom_site_label_2
_geom_angle_atom_site_label_3
_geom_angle
_geom_angle_publ_flag
C2 S1 C6 99.02(8) n
C4 N5 C6 118.70(15) n
S1 C2 C3 119.34(12) n
S1 C2 C7 119.55(13) n
C3 C2 C7 121.11(15) no
C2 C3 C4 118.61(14) no
C2 C3 C10 118.43(15) no
C4 C3 C10 122.95(16) no
N5 C4 C3 114.95(14) n
S1 C6 N5 123.71(13) n
S1 C6 C11 114.10(11) n
N5 C6 C11 121.96(15) n
C2 C7 C8 119.27(17) no
C7 C8 C9 120.18(17) no
C8 C9 C10 120.36(17) no
C3 C10 C9 120.62(17) no
C6 C11 C12 122.43(15) no
C6 C11 C16 119.58(15) no
C12 C11 C16 117.75(16) no
C11 C12 C13 120.59(17) no
C12 C13 C14 121.68(17) no
C13 C14 C15 117.54(17) no
C13 C14 C17 120.58(18) no
C15 C14 C17 121.87(18) no
C14 C15 C16 121.47(18) no
C11 C16 C15 120.87(17) no
N5 C4 H4A 109.00 no
N5 C4 H4B 109.00 no
C3 C4 H4A 109.00 no
C3 C4 H4B 109.00 no
H4A C4 H4B 108.00 no
C2 C7 H7 120.00 no
C8 C7 H7 120.00 no
C7 C8 H8 120.00 no
C9 C8 H8 120.00 no
C8 C9 H9 120.00 no
C10 C9 H9 120.00 no
C3 C10 H10 120.00 no
C9 C10 H10 120.00 no
C11 C12 H12 120.00 no
C13 C12 H12 120.00 no
C12 C13 H13 119.00 no
C14 C13 H13 119.00 no
C14 C15 H15 119.00 no
C16 C15 H15 119.00 no
C11 C16 H16 120.00 no
C15 C16 H16 120.00 no
C14 C17 H17A 110.00 no
C14 C17 H17B 109.00 no
C14 C17 H17C 109.00 no
H17A C17 H17B 109.00 no
H17A C17 H17C 109.00 no
H17B C17 H17C 110.00 no

loop_
_geom_bond_atom_site_label_1
_geom_bond_atom_site_label_2
_geom_bond_distance
_geom_bond_publ_flag
S1 C2 1.7635(16) n
S1 C6 1.7967(17) n
N5 C4 1.465(2) n
N5 C6 1.2705(19) n
C2 C3 1.392(3) no
C2 C7 1.391(2) no
C3 C4 1.502(2) no
C3 C10 1.388(2) no
C6 C11 1.483(2) no
C7 C8 1.384(2) no
C8 C9 1.377(3) no
C9 C10 1.384(3) no
C11 C12 1.391(3) no
C11 C16 1.393(3) no
C12 C13 1.382(3) no
C13 C14 1.379(3) no
C14 C15 1.388(3) no
C14 C17 1.510(3) no
C15 C16 1.375(3) no
C4 H4A 0.9700 no
C4 H4B 0.9700 no
C7 H7 0.9300 no
C8 H8 0.9300 no
C9 H9 0.9300 no
C10 H10 0.9300 no
C12 H12 0.9300 no
C13 H13 0.9300 no
C15 H15 0.9300 no
C16 H16 0.9300 no
C17 H17A 0.9600 no
C17 H17B 0.9600 no
C17 H17C 0.9600 no

loop_
_geom_hbond_atom_site_label_D
_geom_hbond_atom_site_label_H
_geom_hbond_atom_site_label_A
_geom_hbond_site_symmetry_A
_geom_hbond_distance_DH
_geom_hbond_distance_HA
_geom_hbond_distance_DA
_geom_hbond_angle_DHA
_geom_hbond_publ_flag
C7 H7 Cg 2_554 0.93 2.75 3.485(2) 136 yes

loop_
_geom_torsion_atom_site_label_1
_geom_torsion_atom_site_label_2
_geom_torsion_atom_site_label_3
_geom_torsion_atom_site_label_4
_geom_torsion
_geom_torsion_publ_flag
C6 S1 C2 C3 31.75(16) no
C6 S1 C2 C7 -148.81(15) no
C2 S1 C6 N5 -30.02(16) no
C2 S1 C6 C11 155.37(12) no
C6 N5 C4 C3 47.9(2) no
C4 N5 C6 S1 -6.7(2) no
C4 N5 C6 C11 167.49(15) no
S1 C2 C3 C4 -0.1(2) no
S1 C2 C3 C10 178.66(14) no
C7 C2 C3 C4 -179.54(17) no
C3 C2 C7 C8 1.6(3) no
C7 C2 C3 C10 -0.8(3) no
S1 C2 C7 C8 -177.85(15) no
C2 C3 C4 N5 -43.9(2) no
C10 C3 C4 N5 137.37(18) no
C2 C3 C10 C9 -0.8(3) no
C4 C3 C10 C9 177.91(19) no
S1 C6 C11 C12 -20.0(2) no
S1 C6 C11 C16 154.33(14) no
N5 C6 C11 C12 165.34(17) no
N5 C6 C11 C16 -20.4(3) no
C2 C7 C8 C9 -0.8(3) no
C7 C8 C9 C10 -0.8(3) no
C8 C9 C10 C3 1.6(3) no
C6 C11 C12 C13 171.49(18) no
C16 C11 C12 C13 -2.9(3) no
C6 C11 C16 C15 -172.56(18) no
C12 C11 C16 C15 2.0(3) no
C11 C12 C13 C14 1.0(3) no
C12 C13 C14 C15 1.8(3) no
C12 C13 C14 C17 -177.1(2) no
C13 C14 C15 C16 -2.7(3) no
C17 C14 C15 C16 176.1(2) no
C14 C15 C16 C11 0.8(3) no
